data_7122892
loop_
_publ_author_name
'Speight, Isaiah R.'
'Chmely, Stephen C.'
'Hanusa, Timothy P.'
'Rheingold, Arnold L.'

_publ_section_title
;
 Mechanochemically directed metathesis in Group 2 chemistry: Calcium amide
 formation without solvent
;
_journal_name_full 'Chemical Communications'
_journal_paper_doi 10.1039/C8CC10155H
_journal_year 2019
_chemical_formula_sum 'C18 H54 Ca K N3 Si6'
_chemical_formula_weight 560.36
_chemical_name_systematic
; 
 ? 
;
_chemical_properties_physical Moisture-sensitive
_space_group_IT_number 2
_symmetry_cell_setting triclinic
_symmetry_space_group_name_Hall '-P 1'
_symmetry_space_group_name_H-M 'P -1'
_atom_sites_solution_hydrogens geom
_atom_sites_solution_primary direct
_atom_sites_solution_secondary difmap
_audit_creation_method SHELXL-97
_audit_update_record
;
2018-12-04 deposited with the CCDC.
2019-01-23 downloaded from the CCDC.
;
_cell_angle_alpha 93.148(5)
_cell_angle_beta 91.419(2)
_cell_angle_gamma 111.817(2)
_cell_formula_units_Z 2
_cell_length_a 8.6477(8)
_cell_length_b 11.2357(9)
_cell_length_c 19.398(2)
_cell_measurement_reflns_used 9615
_cell_measurement_temperature 123(2)
_cell_measurement_theta_max 27.35
_cell_measurement_theta_min 2.52
_cell_volume 1745.1(3)
_computing_cell_refinement 'Bruker SAINT'
_computing_data_collection 'Bruker APEX2'
_computing_data_reduction 'Bruker SAINT'
_computing_molecular_graphics 'Bruker SHELXTL'
_computing_publication_material 'Bruker SHELXTL'
_computing_structure_refinement 'SHELXL-97 (Sheldrick, 1997)'
_computing_structure_solution 'SHELXS-97 (Sheldrick, 1990)'
_diffrn_ambient_temperature 123(2)
_diffrn_measured_fraction_theta_full 0.998
_diffrn_measured_fraction_theta_max 0.975
_diffrn_measurement_device_type 'Bruker APEX-II CCD'
_diffrn_measurement_method '\f and \w scans'
_diffrn_radiation_monochromator graphite
_diffrn_radiation_source 'fine-focus sealed tube'
_diffrn_radiation_type MoK\a
_diffrn_radiation_wavelength 0.71073
_diffrn_reflns_av_R_equivalents 0.0000
_diffrn_reflns_av_sigmaI/netI 0.0357
_diffrn_reflns_limit_h_max 10
_diffrn_reflns_limit_h_min -11
_diffrn_reflns_limit_k_max 14
_diffrn_reflns_limit_k_min -14
_diffrn_reflns_limit_l_max 24
_diffrn_reflns_limit_l_min 0
_diffrn_reflns_number 25442
_diffrn_reflns_theta_full 25.00
_diffrn_reflns_theta_max 27.01
_diffrn_reflns_theta_min 1.96
_exptl_absorpt_coefficient_mu 0.516
_exptl_absorpt_correction_T_max 0.818
_exptl_absorpt_correction_T_min 0.445
_exptl_absorpt_correction_type multi-scan
_exptl_absorpt_process_details sadabs
_exptl_crystal_colour colorless
_exptl_crystal_density_diffrn 1.066
_exptl_crystal_density_method 'not measured'
_exptl_crystal_description block
_exptl_crystal_F_000 612
_exptl_crystal_recrystallization_method 'Re-crystallisation from solvent: toluene'
_exptl_crystal_size_max 0.34
_exptl_crystal_size_mid 0.29
_exptl_crystal_size_min 0.22
_refine_diff_density_max 0.358
_refine_diff_density_min -0.289
_refine_diff_density_rms 0.065
_refine_ls_extinction_method none
_refine_ls_goodness_of_fit_ref 1.062
_refine_ls_hydrogen_treatment constr
_refine_ls_matrix_type full
_refine_ls_number_parameters 263
_refine_ls_number_reflns 7444
_refine_ls_number_restraints 0
_refine_ls_restrained_S_all 1.062
_refine_ls_R_factor_all 0.0422
_refine_ls_R_factor_gt 0.0327
_refine_ls_shift/su_max 0.002
_refine_ls_shift/su_mean 0.000
_refine_ls_structure_factor_coef Fsqd
_refine_ls_weighting_details 'calc w=1/[\s^2^(Fo^2^)+(0.0400P)^2^+0.7500P] where P=(Fo^2^+2Fc^2^)/3'
_refine_ls_weighting_scheme calc
_refine_ls_wR_factor_gt 0.0794
_refine_ls_wR_factor_ref 0.0840
_reflns_number_gt 6582
_reflns_number_total 7444
_reflns_threshold_expression >2sigma(I)
_cod_data_source_file c8cc10155h2.cif
_cod_data_source_block vand70
_cod_depositor_comments
;
The following automatic conversions were performed:

'_symmetry_cell_setting' value 'Triclinic' changed to 'triclinic'
according to
/home/data/users/saulius/crontab/automatic-downloads/rss-feeds/RSC/lib/dictionaries/cif_core.dic
dictionary named 'cif_core.dic' version 2.4.2 from 2011-04-26.

Automatic conversion script
Id: cif_fix_values 4973 2017-02-22 13:04:09Z antanas 
;
_cod_original_cell_volume 1745.0(3)
_cod_original_sg_symbol_H-M P-1
_cod_database_code 7122892

loop_
_symmetry_equiv_pos_as_xyz
'x, y, z'
'-x, -y, -z'

loop_
_atom_site_label
_atom_site_type_symbol
_atom_site_fract_x
_atom_site_fract_y
_atom_site_fract_z
_atom_site_U_iso_or_equiv
_atom_site_adp_type
_atom_site_occupancy
_atom_site_symmetry_multiplicity
_atom_site_calc_flag
_atom_site_refinement_flags
Ca1 Ca 0.68031(6) 0.89931(4) 0.25304(2) 0.01694(11) Uani 1 1 d .
K1 K 0.50154(7) 0.54437(5) 0.25368(3) 0.02140(12) Uani 1 1 d .
Si1 Si 0.76971(8) 0.79039(6) 0.39600(3) 0.01749(14) Uani 1 1 d .
Si2 Si 0.39804(8) 0.70917(7) 0.38205(3) 0.01793(14) Uani 1 1 d .
Si3 Si 0.73207(9) 1.20362(6) 0.30799(3) 0.02023(15) Uani 1 1 d .
Si4 Si 0.95086(9) 1.18237(6) 0.19166(4) 0.02141(15) Uani 1 1 d .
Si5 Si 0.46682(8) 0.77333(6) 0.10898(3) 0.01863(14) Uani 1 1 d .
Si6 Si 0.73809(9) 0.66818(7) 0.12157(3) 0.01832(14) Uani 1 1 d .
N1 N 0.5906(2) 0.76887(18) 0.34839(9) 0.0158(4) Uani 1 1 d .
N2 N 0.8067(3) 1.12123(18) 0.25070(10) 0.0197(4) Uani 1 1 d .
N3 N 0.6205(2) 0.74743(18) 0.15627(9) 0.0160(4) Uani 1 1 d .
C1 C 0.9538(3) 0.9062(3) 0.35192(13) 0.0230(5) Uani 1 1 d .
H1B H 0.9530 0.8742 0.3038 0.035 Uiso 1 1 calc R
H1C H 1.0579 0.9133 0.3763 0.035 Uiso 1 1 calc R
H1D H 0.9455 0.9909 0.3529 0.035 Uiso 1 1 calc R
C2 C 0.7808(4) 0.8591(3) 0.48789(13) 0.0300(6) Uani 1 1 d .
H2B H 0.6876 0.8022 0.5127 0.045 Uiso 1 1 calc R
H2C H 0.7741 0.9443 0.4877 0.045 Uiso 1 1 calc R
H2D H 0.8864 0.8666 0.5110 0.045 Uiso 1 1 calc R
C3 C 0.8115(3) 0.6379(3) 0.40284(14) 0.0263(6) Uani 1 1 d .
H3B H 0.7193 0.5748 0.4254 0.039 Uiso 1 1 calc R
H3C H 0.9156 0.6568 0.4302 0.039 Uiso 1 1 calc R
H3D H 0.8211 0.6029 0.3565 0.039 Uiso 1 1 calc R
C4 C 0.3497(3) 0.8127(3) 0.45109(13) 0.0300(6) Uani 1 1 d .
H4A H 0.3689 0.8973 0.4341 0.045 Uiso 1 1 calc R
H4B H 0.4221 0.8226 0.4924 0.045 Uiso 1 1 calc R
H4C H 0.2328 0.7720 0.4627 0.045 Uiso 1 1 calc R
C5 C 0.3558(3) 0.5499(3) 0.42147(14) 0.0306(6) Uani 1 1 d .
H5A H 0.4409 0.5608 0.4582 0.046 Uiso 1 1 calc R
H5B H 0.3594 0.4861 0.3857 0.046 Uiso 1 1 calc R
H5C H 0.2454 0.5206 0.4409 0.046 Uiso 1 1 calc R
C6 C 0.2298(3) 0.6801(3) 0.31200(13) 0.0240(5) Uani 1 1 d .
H6A H 0.2471 0.7604 0.2902 0.036 Uiso 1 1 calc R
H6B H 0.1204 0.6495 0.3323 0.036 Uiso 1 1 calc R
H6C H 0.2347 0.6152 0.2771 0.036 Uiso 1 1 calc R
C7 C 0.5455(4) 1.0869(3) 0.34853(14) 0.0298(6) Uani 1 1 d .
H7A H 0.5768 1.0212 0.3696 0.045 Uiso 1 1 calc R
H7B H 0.4562 1.0456 0.3130 0.045 Uiso 1 1 calc R
H7C H 0.5065 1.1330 0.3841 0.045 Uiso 1 1 calc R
C8 C 0.8868(4) 1.2979(3) 0.37990(14) 0.0362(7) Uani 1 1 d .
H8A H 0.9334 1.2414 0.4019 0.054 Uiso 1 1 calc R
H8B H 0.8305 1.3326 0.4142 0.054 Uiso 1 1 calc R
H8C H 0.9768 1.3688 0.3610 0.054 Uiso 1 1 calc R
C9 C 0.6513(4) 1.3224(3) 0.27002(15) 0.0341(7) Uani 1 1 d .
H9A H 0.5698 1.2790 0.2319 0.051 Uiso 1 1 calc R
H9B H 0.7444 1.3932 0.2527 0.051 Uiso 1 1 calc R
H9C H 0.5979 1.3565 0.3058 0.051 Uiso 1 1 calc R
C10 C 1.1497(4) 1.3140(3) 0.22679(16) 0.0398(7) Uani 1 1 d .
H10A H 1.1241 1.3855 0.2478 0.060 Uiso 1 1 calc R
H10B H 1.2249 1.3444 0.1891 0.060 Uiso 1 1 calc R
H10C H 1.2037 1.2807 0.2618 0.060 Uiso 1 1 calc R
C11 C 0.8741(4) 1.2514(4) 0.11852(16) 0.0506(9) Uani 1 1 d .
H11A H 0.7699 1.1871 0.0978 0.076 Uiso 1 1 calc R
H11B H 0.9581 1.2755 0.0835 0.076 Uiso 1 1 calc R
H11C H 0.8540 1.3276 0.1360 0.076 Uiso 1 1 calc R
C12 C 1.0177(4) 1.0533(3) 0.15336(19) 0.0469(9) Uani 1 1 d .
H12A H 0.9196 0.9810 0.1339 0.070 Uiso 1 1 calc R
H12B H 1.0736 1.0239 0.1894 0.070 Uiso 1 1 calc R
H12C H 1.0948 1.0876 0.1167 0.070 Uiso 1 1 calc R
C13 C 0.4059(3) 0.8972(3) 0.15963(14) 0.0251(5) Uani 1 1 d .
H13A H 0.5045 0.9762 0.1692 0.038 Uiso 1 1 calc R
H13B H 0.3601 0.8634 0.2033 0.038 Uiso 1 1 calc R
H13C H 0.3216 0.9161 0.1325 0.038 Uiso 1 1 calc R
C14 C 0.5273(4) 0.8404(3) 0.02282(13) 0.0299(6) Uani 1 1 d .
H14A H 0.5605 0.7805 -0.0061 0.045 Uiso 1 1 calc R
H14B H 0.6208 0.9233 0.0295 0.045 Uiso 1 1 calc R
H14C H 0.4321 0.8523 0.0001 0.045 Uiso 1 1 calc R
C15 C 0.2707(3) 0.6252(3) 0.09296(14) 0.0284(6) Uani 1 1 d .
H15A H 0.2964 0.5582 0.0668 0.043 Uiso 1 1 calc R
H15B H 0.1876 0.6465 0.0664 0.043 Uiso 1 1 calc R
H15C H 0.2261 0.5939 0.1373 0.043 Uiso 1 1 calc R
C16 C 0.9042(3) 0.6720(3) 0.18787(13) 0.0247(5) Uani 1 1 d .
H16A H 0.9719 0.7614 0.2031 0.037 Uiso 1 1 calc R
H16B H 0.9757 0.6308 0.1672 0.037 Uiso 1 1 calc R
H16C H 0.8512 0.6258 0.2277 0.037 Uiso 1 1 calc R
C17 C 0.6133(3) 0.4920(2) 0.09550(13) 0.0262(6) Uani 1 1 d .
H17A H 0.5251 0.4850 0.0610 0.039 Uiso 1 1 calc R
H17B H 0.5632 0.4477 0.1363 0.039 Uiso 1 1 calc R
H17C H 0.6873 0.4523 0.0758 0.039 Uiso 1 1 calc R
C18 C 0.8519(4) 0.7302(3) 0.04162(13) 0.0310(6) Uani 1 1 d .
H18A H 0.9206 0.8217 0.0501 0.047 Uiso 1 1 calc R
H18B H 0.7708 0.7186 0.0031 0.047 Uiso 1 1 calc R
H18C H 0.9234 0.6826 0.0299 0.047 Uiso 1 1 calc R

loop_
_atom_site_aniso_label
_atom_site_aniso_U_11
_atom_site_aniso_U_22
_atom_site_aniso_U_33
_atom_site_aniso_U_23
_atom_site_aniso_U_13
_atom_site_aniso_U_12
Ca1 0.0200(3) 0.0140(2) 0.0153(2) 0.00038(18) 0.00083(18) 0.0048(2)
K1 0.0223(3) 0.0157(2) 0.0247(3) -0.00022(19) 0.0041(2) 0.0055(2)
Si1 0.0170(3) 0.0206(3) 0.0145(3) -0.0008(2) -0.0017(2) 0.0071(3)
Si2 0.0145(3) 0.0220(3) 0.0152(3) 0.0020(2) 0.0007(2) 0.0043(3)
Si3 0.0259(4) 0.0153(3) 0.0190(3) 0.0011(2) 0.0021(3) 0.0070(3)
Si4 0.0203(4) 0.0182(3) 0.0229(4) 0.0014(3) 0.0037(3) 0.0039(3)
Si5 0.0189(3) 0.0200(3) 0.0184(3) -0.0014(2) -0.0029(3) 0.0095(3)
Si6 0.0208(4) 0.0235(3) 0.0140(3) -0.0003(2) 0.0008(3) 0.0124(3)
N1 0.0141(10) 0.0185(9) 0.0145(9) 0.0002(7) -0.0002(7) 0.0061(8)
N2 0.0224(11) 0.0151(9) 0.0200(10) 0.0012(8) 0.0019(8) 0.0051(9)
N3 0.0168(10) 0.0182(9) 0.0148(9) 0.0006(7) 0.0010(7) 0.0087(8)
C1 0.0167(13) 0.0252(12) 0.0255(13) -0.0006(10) -0.0017(10) 0.0063(11)
C2 0.0257(15) 0.0421(16) 0.0203(13) -0.0068(11) -0.0057(11) 0.0121(13)
C3 0.0259(14) 0.0291(14) 0.0267(14) 0.0060(10) 0.0016(11) 0.0132(12)
C4 0.0244(14) 0.0397(15) 0.0226(13) -0.0019(11) 0.0076(11) 0.0082(13)
C5 0.0235(14) 0.0341(14) 0.0313(15) 0.0123(12) 0.0014(11) 0.0062(12)
C6 0.0182(13) 0.0341(14) 0.0205(13) 0.0012(10) -0.0003(10) 0.0107(11)
C7 0.0324(16) 0.0264(13) 0.0309(15) 0.0007(11) 0.0132(12) 0.0111(12)
C8 0.0448(19) 0.0333(15) 0.0259(15) -0.0054(11) -0.0008(13) 0.0106(14)
C9 0.0495(19) 0.0287(14) 0.0310(16) 0.0036(11) 0.0051(13) 0.0221(14)
C10 0.0301(16) 0.0347(16) 0.0412(18) -0.0048(13) 0.0104(13) -0.0031(13)
C11 0.046(2) 0.082(3) 0.0302(16) 0.0260(17) 0.0141(14) 0.027(2)
C12 0.044(2) 0.0298(15) 0.062(2) -0.0016(15) 0.0308(17) 0.0070(15)
C13 0.0208(13) 0.0275(13) 0.0295(14) -0.0035(11) -0.0021(10) 0.0129(11)
C14 0.0388(17) 0.0330(15) 0.0229(14) 0.0027(11) -0.0038(11) 0.0195(13)
C15 0.0217(14) 0.0311(14) 0.0310(15) -0.0044(11) -0.0020(11) 0.0093(12)
C16 0.0238(14) 0.0343(14) 0.0216(13) -0.0010(11) -0.0003(10) 0.0179(12)
C17 0.0349(16) 0.0280(13) 0.0207(13) -0.0049(10) -0.0034(11) 0.0186(12)
C18 0.0362(16) 0.0412(16) 0.0217(13) 0.0018(11) 0.0067(11) 0.0212(14)

loop_
_atom_type_symbol
_atom_type_description
_atom_type_scat_dispersion_real
_atom_type_scat_dispersion_imag
_atom_type_scat_source
C C 0.0033 0.0016 'International Tables Vol C Tables 4.2.6.8 and 6.1.1.4'
H H 0.0000 0.0000 'International Tables Vol C Tables 4.2.6.8 and 6.1.1.4'
N N 0.0061 0.0033 'International Tables Vol C Tables 4.2.6.8 and 6.1.1.4'
Si Si 0.0817 0.0704 'International Tables Vol C Tables 4.2.6.8 and 6.1.1.4'
K K 0.2009 0.2494 'International Tables Vol C Tables 4.2.6.8 and 6.1.1.4'
Ca Ca 0.2262 0.3064 'International Tables Vol C Tables 4.2.6.8 and 6.1.1.4'

loop_
_geom_angle_atom_site_label_1
_geom_angle_atom_site_label_2
_geom_angle_atom_site_label_3
_geom_angle
_geom_angle_site_symmetry_1
_geom_angle_site_symmetry_3
N2 Ca1 N3 126.17(7) . .
N2 Ca1 N1 130.19(7) . .
N3 Ca1 N1 103.60(6) . .
N2 Ca1 C13 90.56(8) . .
N3 Ca1 C13 65.92(7) . .
N1 Ca1 C13 113.90(7) . .
N2 Ca1 C1 88.71(7) . .
N3 Ca1 C1 116.10(7) . .
N1 Ca1 C1 65.22(7) . .
C13 Ca1 C1 177.85(7) . .
N2 Ca1 Si5 110.77(5) . .
N3 Ca1 Si5 30.78(5) . .
N1 Ca1 Si5 113.73(5) . .
C13 Ca1 Si5 35.22(5) . .
C1 Ca1 Si5 146.83(5) . .
N2 Ca1 Si1 113.24(5) . .
N3 Ca1 Si1 113.09(5) . .
N1 Ca1 Si1 30.31(5) . .
C13 Ca1 Si1 144.17(6) . .
C1 Ca1 Si1 34.91(5) . .
Si5 Ca1 Si1 135.95(2) . .
N2 Ca1 Si3 27.25(5) . .
N3 Ca1 Si3 145.60(5) . .
N1 Ca1 Si3 107.42(5) . .
C13 Ca1 Si3 87.87(5) . .
C1 Ca1 Si3 90.56(5) . .
Si5 Ca1 Si3 119.20(2) . .
Si1 Ca1 Si3 101.22(2) . .
N2 Ca1 Si4 25.33(5) . .
N3 Ca1 Si4 104.03(5) . .
N1 Ca1 Si4 148.23(5) . .
C13 Ca1 Si4 91.65(6) . .
C1 Ca1 Si4 88.55(5) . .
Si5 Ca1 Si4 98.04(2) . .
Si1 Ca1 Si4 121.46(2) . .
Si3 Ca1 Si4 52.563(19) . .
N2 Ca1 K1 176.74(6) . .
N3 Ca1 K1 52.54(5) . .
N1 Ca1 K1 51.08(5) . .
C13 Ca1 K1 91.35(5) . .
C1 Ca1 K1 89.48(5) . .
Si5 Ca1 K1 69.620(18) . .
Si1 Ca1 K1 66.330(17) . .
Si3 Ca1 K1 155.52(2) . .
Si4 Ca1 K1 151.88(2) . .
N1 K1 N3 79.96(5) . .
N1 K1 C10 128.82(7) . 1_445
N3 K1 C10 120.89(7) . 1_445
N1 K1 C9 122.93(7) . 1_545
N3 K1 C9 124.17(7) . 1_545
C10 K1 C9 85.61(9) 1_445 1_545
N1 K1 C17 133.64(6) . .
N3 K1 C17 57.22(6) . .
C10 K1 C17 91.20(7) 1_445 .
C9 K1 C17 75.97(7) 1_545 .
N1 K1 Si6 100.56(4) . .
N3 K1 Si6 30.65(4) . .
C10 K1 Si6 120.63(6) 1_445 .
C9 K1 Si6 93.78(6) 1_545 .
C17 K1 Si6 33.09(5) . .
N1 K1 Si2 30.61(4) . .
N3 K1 Si2 99.18(4) . .
C10 K1 Si2 98.35(6) 1_445 .
C9 K1 Si2 126.59(5) 1_545 .
C17 K1 Si2 155.89(5) . .
Si6 K1 Si2 126.54(2) . .
N1 K1 C6 55.05(6) . .
N3 K1 C6 88.80(6) . .
C10 K1 C6 77.64(7) 1_445 .
C9 K1 C6 146.96(7) 1_545 .
C17 K1 C6 131.93(6) . .
Si6 K1 C6 119.25(5) . .
Si2 K1 C6 32.33(4) . .
N1 K1 C5 54.72(6) . .
N3 K1 C5 130.98(6) . .
C10 K1 C5 82.19(7) 1_445 .
C9 K1 C5 98.09(7) 1_545 .
C17 K1 C5 171.50(7) . .
Si6 K1 C5 155.12(5) . .
Si2 K1 C5 31.88(5) . .
C6 K1 C5 51.87(6) . .
N1 K1 Ca1 40.10(4) . .
N3 K1 Ca1 39.87(4) . .
C10 K1 Ca1 138.90(7) 1_445 .
C9 K1 Ca1 135.30(6) 1_545 .
C17 K1 Ca1 95.22(5) . .
Si6 K1 Ca1 63.316(17) . .
Si2 K1 Ca1 63.267(17) . .
C6 K1 Ca1 68.01(5) . .
C5 K1 Ca1 93.27(5) . .
N1 K1 Si1 24.72(4) . .
N3 K1 Si1 87.81(4) . .
C10 K1 Si1 141.65(6) 1_445 .
C9 K1 Si1 99.15(6) 1_545 .
C17 K1 Si1 126.98(5) . .
Si6 K1 Si1 97.15(2) . .
Si2 K1 Si1 48.696(17) . .
C6 K1 Si1 78.23(4) . .
C5 K1 Si1 59.46(5) . .
Ca1 K1 Si1 51.525(15) . .
N1 Si1 C3 113.55(11) . .
N1 Si1 C2 115.52(11) . .
C3 Si1 C2 105.44(13) . .
N1 Si1 C1 108.64(10) . .
C3 Si1 C1 106.46(12) . .
C2 Si1 C1 106.67(13) . .
N1 Si1 Ca1 44.64(7) . .
C3 Si1 Ca1 126.03(9) . .
C2 Si1 Ca1 128.48(10) . .
C1 Si1 Ca1 64.00(8) . .
N1 Si1 K1 44.68(6) . .
C3 Si1 K1 72.16(9) . .
C2 Si1 K1 146.13(10) . .
C1 Si1 K1 106.29(8) . .
Ca1 Si1 K1 62.145(16) . .
N1 Si2 C4 117.33(11) . .
N1 Si2 C6 110.27(11) . .
C4 Si2 C6 104.14(12) . .
N1 Si2 C5 112.47(11) . .
C4 Si2 C5 104.97(13) . .
C6 Si2 C5 106.86(13) . .
N1 Si2 K1 59.17(7) . .
C4 Si2 K1 175.79(10) . .
C6 Si2 K1 75.83(8) . .
C5 Si2 K1 78.95(9) . .
N2 Si3 C7 108.98(11) . .
N2 Si3 C8 114.25(13) . .
C7 Si3 C8 107.71(13) . .
N2 Si3 C9 115.68(11) . .
C7 Si3 C9 104.12(13) . .
C8 Si3 C9 105.39(13) . .
N2 Si3 Ca1 38.89(7) . .
C7 Si3 Ca1 70.41(8) . .
C8 Si3 Ca1 122.82(10) . .
C9 Si3 Ca1 131.12(10) . .
N2 Si4 C11 113.57(13) . .
N2 Si4 C12 109.84(12) . .
C11 Si4 C12 107.43(17) . .
N2 Si4 C10 115.08(12) . .
C11 Si4 C10 105.34(17) . .
C12 Si4 C10 104.96(15) . .
N2 Si4 Ca1 36.03(6) . .
C11 Si4 Ca1 118.22(12) . .
C12 Si4 Ca1 74.82(10) . .
C10 Si4 Ca1 134.58(11) . .
N3 Si5 C14 115.64(12) . .
N3 Si5 C15 113.43(11) . .
C14 Si5 C15 106.89(13) . .
N3 Si5 C13 108.31(10) . .
C14 Si5 C13 105.29(12) . .
C15 Si5 C13 106.64(12) . .
N3 Si5 Ca1 45.09(6) . .
C14 Si5 Ca1 123.56(9) . .
C15 Si5 Ca1 129.54(9) . .
C13 Si5 Ca1 63.39(8) . .
N3 Si6 C18 117.61(11) . .
N3 Si6 C16 109.37(10) . .
C18 Si6 C16 105.65(12) . .
N3 Si6 C17 113.47(11) . .
C18 Si6 C17 103.45(12) . .
C16 Si6 C17 106.44(12) . .
N3 Si6 K1 61.38(7) . .
C18 Si6 K1 174.34(10) . .
C16 Si6 K1 79.65(8) . .
C17 Si6 K1 72.78(8) . .
Si2 N1 Si1 122.28(11) . .
Si2 N1 Ca1 129.46(10) . .
Si1 N1 Ca1 105.05(9) . .
Si2 N1 K1 90.22(8) . .
Si1 N1 K1 110.60(9) . .
Ca1 N1 K1 88.82(6) . .
Si4 N2 Si3 127.42(12) . .
Si4 N2 Ca1 118.64(10) . .
Si3 N2 Ca1 113.86(10) . .
Si6 N3 Si5 122.48(11) . .
Si6 N3 Ca1 130.07(10) . .
Si5 N3 Ca1 104.13(9) . .
Si6 N3 K1 87.96(8) . .
Si5 N3 K1 115.21(9) . .
Ca1 N3 K1 87.59(6) . .
Si1 C1 Ca1 81.09(8) . .
Si2 C5 K1 69.17(8) . .
Si2 C6 K1 71.83(8) . .
Si3 C9 K1 162.75(13) . 1_565
Si4 C10 K1 168.26(15) . 1_665
Si5 C13 Ca1 81.40(9) . .
Si6 C17 K1 74.13(8) . .

loop_
_geom_bond_atom_site_label_1
_geom_bond_atom_site_label_2
_geom_bond_distance
_geom_bond_site_symmetry_2
Ca1 N2 2.3245(19) .
Ca1 N3 2.3763(19) .
Ca1 N1 2.3864(19) .
Ca1 C13 2.942(3) .
Ca1 C1 2.984(3) .
Ca1 Si5 3.2539(8) .
Ca1 Si1 3.2796(8) .
Ca1 Si3 3.3861(8) .
Ca1 Si4 3.4684(9) .
Ca1 K1 3.7038(7) .
K1 N1 2.8822(19) .
K1 N3 2.943(2) .
K1 C10 3.185(3) 1_445
K1 C9 3.235(3) 1_545
K1 C17 3.327(3) .
K1 Si6 3.3500(9) .
K1 Si2 3.3565(9) .
K1 C6 3.425(3) .
K1 C5 3.525(3) .
K1 Si1 3.8367(9) .
Si1 N1 1.714(2) .
Si1 C3 1.888(3) .
Si1 C2 1.889(3) .
Si1 C1 1.900(3) .
Si2 N1 1.709(2) .
Si2 C4 1.881(3) .
Si2 C6 1.889(3) .
Si2 C5 1.897(3) .
Si3 N2 1.695(2) .
Si3 C7 1.883(3) .
Si3 C8 1.884(3) .
Si3 C9 1.894(3) .
Si4 N2 1.691(2) .
Si4 C11 1.874(3) .
Si4 C12 1.875(3) .
Si4 C10 1.884(3) .
Si5 N3 1.717(2) .
Si5 C14 1.877(3) .
Si5 C15 1.888(3) .
Si5 C13 1.898(3) .
Si6 N3 1.7091(19) .
Si6 C18 1.883(3) .
Si6 C16 1.891(3) .
Si6 C17 1.901(3) .
C9 K1 3.235(3) 1_565
C10 K1 3.185(3) 1_665
